data_7016800
loop_
_publ_author_name
'Cross, Warren B.'
'Daly, Christopher G.'
'Boutadla, Youcef'
'Singh, Kuldip'

_publ_section_title
;
 Variable coordination of amine functionalised N-heterocyclic carbene
 ligands to Ru, Rh and Ir: C-H and N-H activation and catalytic
 transfer hydrogenation.
;
_journal_issue 38
_journal_name_full 'Dalton transactions (Cambridge, England : 2003)'
_journal_page_first 9722
_journal_page_last 9730
_journal_paper_doi 10.1039/c1dt10753d
_journal_volume 40
_journal_year 2011
_chemical_formula_moiety 'C22 H30 N3 I Rh,I,5.5(C H2 Cl2)'
_chemical_formula_sum 'C27.5 H41 Cl11 I2 N3 Rh'
_chemical_formula_weight 1160.29
_chemical_name_common '[Cp*Rh(C,NH2)I]I (6)'
_chemical_name_systematic
;
?
;
_space_group_IT_number 2
_symmetry_cell_setting triclinic
_symmetry_space_group_name_Hall '-P 1'
_symmetry_space_group_name_H-M 'P -1'
_atom_sites_solution_hydrogens geom
_atom_sites_solution_primary direct
_atom_sites_solution_secondary difmap
_audit_creation_method SHELXL-97
_cell_angle_alpha 89.104(8)
_cell_angle_beta 86.111(8)
_cell_angle_gamma 75.463(7)
_cell_formula_units_Z 4
_cell_length_a 9.430(3)
_cell_length_b 11.745(4)
_cell_length_c 29.671(10)
_cell_measurement_reflns_used 989
_cell_measurement_temperature 150(2)
_cell_measurement_theta_max 28.382
_cell_measurement_theta_min 2.261
_cell_volume 3173.7(18)
_computing_cell_refinement 'Bruker SMART'
_computing_data_collection 'Bruker SMART'
_computing_data_reduction 'Bruker SHELXTL'
_computing_molecular_graphics 'Bruker SHELXTL'
_computing_publication_material 'Bruker SHELXTL'
_computing_structure_refinement 'SHELXL-97 (Sheldrick, 1997)'
_computing_structure_solution 'SHELXS-97 (Sheldrick, 1990)'
_diffrn_ambient_temperature 150(2)
_diffrn_measured_fraction_theta_full 0.987
_diffrn_measured_fraction_theta_max 0.987
_diffrn_measurement_device_type 'Bruker Apex 2000 CCD area detector'
_diffrn_measurement_method 'phi and omega scans'
_diffrn_radiation_monochromator graphite
_diffrn_radiation_source 'fine-focus sealed tube'
_diffrn_radiation_type MoK\a
_diffrn_radiation_wavelength 0.71073
_diffrn_reflns_av_R_equivalents 0.1037
_diffrn_reflns_av_sigmaI/netI 0.1606
_diffrn_reflns_limit_h_max 11
_diffrn_reflns_limit_h_min -11
_diffrn_reflns_limit_k_max 14
_diffrn_reflns_limit_k_min -14
_diffrn_reflns_limit_l_max 36
_diffrn_reflns_limit_l_min -36
_diffrn_reflns_number 25014
_diffrn_reflns_theta_full 26.00
_diffrn_reflns_theta_max 26.00
_diffrn_reflns_theta_min 1.79
_exptl_absorpt_coefficient_mu 3.442
_exptl_absorpt_correction_T_max 0.831
_exptl_absorpt_correction_T_min 0.535
_exptl_absorpt_correction_type empirical
_exptl_absorpt_process_details
;
absorption correction based on 6950 reflections(SADABS);Rint 0.1175 before
correction and 0.0619 after.
;
_exptl_crystal_colour orange
_exptl_crystal_density_diffrn 2.428
_exptl_crystal_density_method 'not measured'
_exptl_crystal_description block
_exptl_crystal_F_000 2260
_exptl_crystal_size_max 0.23
_exptl_crystal_size_mid 0.13
_exptl_crystal_size_min 0.08
_refine_diff_density_max 2.920
_refine_diff_density_min -1.356
_refine_diff_density_rms 0.299
_refine_ls_extinction_method none
_refine_ls_goodness_of_fit_ref 0.937
_refine_ls_hydrogen_treatment constr
_refine_ls_matrix_type full
_refine_ls_number_parameters 519
_refine_ls_number_reflns 12332
_refine_ls_number_restraints 0
_refine_ls_restrained_S_all 0.937
_refine_ls_R_factor_all 0.1193
_refine_ls_R_factor_gt 0.0840
_refine_ls_shift/su_max 0.000
_refine_ls_shift/su_mean 0.000
_refine_ls_structure_factor_coef Fsqd
_refine_ls_weighting_details 'calc w=1/[\s^2^(Fo^2^)+(0.1135P)^2^+0.0000P] where P=(Fo^2^+2Fc^2^)/3'
_refine_ls_weighting_scheme calc
_refine_ls_wR_factor_gt 0.2165
_refine_ls_wR_factor_ref 0.2301
_reflns_number_gt 6843
_reflns_number_total 12332
_reflns_threshold_expression >2sigma(I)
_cod_data_source_file c1dt10753d.txt
_cod_data_source_block 11014
_cod_depositor_comments
;
The following automatic conversions were performed:

'_symmetry_cell_setting' value 'Triclinic' changed to 'triclinic'
according to /home/saulius/struct/CIF-dictionaries/cif_core.dic
dictionary named 'cif_core.dic' version 2.4.1 from 2010-06-29.

Automatic conversion script
Id: cif_fix_values 1715 2011-07-08 13:25:40Z adriana 
;
_cod_original_cell_volume 3173.7(19)
_cod_original_sg_symbol_H-M P-1
_cod_original_formula_sum 'C27.50 H41 Cl11 I2 N3 Rh'
_cod_database_code 7016800

loop_
_symmetry_equiv_pos_as_xyz
'x, y, z'
'-x, -y, -z'

loop_
_atom_site_label
_atom_site_type_symbol
_atom_site_fract_x
_atom_site_fract_y
_atom_site_fract_z
_atom_site_U_iso_or_equiv
_atom_site_adp_type
_atom_site_occupancy
_atom_site_symmetry_multiplicity
_atom_site_calc_flag
_atom_site_refinement_flags
I2A I 0.90227(12) 0.86609(8) 0.08058(3) 0.0425(3) Uani 1 1 d .
Rh1 Rh 0.52910(11) 0.47805(9) 0.35438(3) 0.0270(2) Uani 1 1 d .
I1 I 0.23530(9) 0.54607(8) 0.34916(3) 0.0370(2) Uani 1 1 d .
N1 N 0.4891(12) 0.5608(9) 0.4187(3) 0.033(3) Uani 1 1 d .
H1A H 0.4796 0.6401 0.4146 0.040 Uiso 1 1 calc R
H1B H 0.4009 0.5515 0.4313 0.040 Uiso 1 1 calc R
N2 N 0.5706(13) 0.3243(9) 0.4361(3) 0.033(3) Uani 1 1 d .
N3 N 0.4660(11) 0.2428(9) 0.3883(4) 0.031(2) Uani 1 1 d .
C1 C 0.5231(13) 0.3357(10) 0.3941(4) 0.026(3) Uani 1 1 d .
C2 C 0.5497(15) 0.2212(13) 0.4566(5) 0.041(3) Uani 1 1 d .
H2 H 0.5781 0.1920 0.4856 0.049 Uiso 1 1 calc R
C3 C 0.4789(17) 0.1702(12) 0.4261(5) 0.043(4) Uani 1 1 d .
H3 H 0.4461 0.1003 0.4301 0.052 Uiso 1 1 calc R
C4 C 0.6405(15) 0.4018(12) 0.4580(4) 0.035(3) Uani 1 1 d .
C5 C 0.5955(16) 0.5195(13) 0.4487(4) 0.037(3) Uani 1 1 d .
C6 C 0.6736(14) 0.5964(12) 0.4673(5) 0.039(3) Uani 1 1 d .
H6 H 0.6526 0.6772 0.4593 0.047 Uiso 1 1 calc R
C7 C 0.7788(14) 0.5511(13) 0.4968(5) 0.040(4) Uani 1 1 d .
H7 H 0.8261 0.6029 0.5105 0.048 Uiso 1 1 calc R
C8 C 0.8182(16) 0.4358(14) 0.5072(5) 0.044(4) Uani 1 1 d .
H8 H 0.8914 0.4079 0.5280 0.053 Uiso 1 1 calc R
C9 C 0.7490(16) 0.3545(14) 0.4867(5) 0.046(4) Uani 1 1 d .
H9 H 0.7770 0.2725 0.4927 0.055 Uiso 1 1 calc R
C10 C 0.3975(16) 0.2165(12) 0.3489(5) 0.041(4) Uani 1 1 d .
H10 H 0.3959 0.2800 0.3259 0.049 Uiso 1 1 calc R
C11 C 0.2413(15) 0.2098(13) 0.3615(5) 0.045(4) Uani 1 1 d .
H11A H 0.2425 0.1438 0.3823 0.068 Uiso 1 1 calc R
H11B H 0.1938 0.1979 0.3342 0.068 Uiso 1 1 calc R
H11C H 0.1866 0.2832 0.3763 0.068 Uiso 1 1 calc R
C12 C 0.4816(18) 0.0964(14) 0.3275(5) 0.055(4) Uani 1 1 d .
H12A H 0.5834 0.0769 0.3361 0.082 Uiso 1 1 calc R
H12B H 0.4802 0.1015 0.2946 0.082 Uiso 1 1 calc R
H12C H 0.4342 0.0350 0.3385 0.082 Uiso 1 1 calc R
C13 C 0.7079(16) 0.3829(12) 0.3083(4) 0.037(3) Uani 1 1 d .
C14 C 0.7610(14) 0.4593(15) 0.3348(5) 0.045(4) Uani 1 1 d .
C15 C 0.6798(17) 0.5795(12) 0.3223(5) 0.042(4) Uani 1 1 d .
C16 C 0.5836(18) 0.5696(13) 0.2918(5) 0.049(4) Uani 1 1 d .
C17 C 0.5877(16) 0.4520(12) 0.2836(4) 0.036(3) Uani 1 1 d .
C18 C 0.7773(19) 0.2543(17) 0.3067(7) 0.076(6) Uani 1 1 d .
H18A H 0.8710 0.2397 0.2886 0.114 Uiso 1 1 calc R
H18B H 0.7120 0.2137 0.2929 0.114 Uiso 1 1 calc R
H18C H 0.7947 0.2247 0.3374 0.114 Uiso 1 1 calc R
C19 C 0.8813(18) 0.434(2) 0.3636(6) 0.081(7) Uani 1 1 d .
H19A H 0.9173 0.3483 0.3668 0.121 Uiso 1 1 calc R
H19B H 0.8481 0.4691 0.3934 0.121 Uiso 1 1 calc R
H19C H 0.9607 0.4662 0.3503 0.121 Uiso 1 1 calc R
C20 C 0.706(2) 0.6946(15) 0.3424(8) 0.089(7) Uani 1 1 d .
H20A H 0.7765 0.7229 0.3223 0.133 Uiso 1 1 calc R
H20B H 0.7451 0.6778 0.3722 0.133 Uiso 1 1 calc R
H20C H 0.6129 0.7549 0.3453 0.133 Uiso 1 1 calc R
C21 C 0.482(2) 0.6774(17) 0.2693(7) 0.086(7) Uani 1 1 d .
H21A H 0.4519 0.7424 0.2910 0.129 Uiso 1 1 calc R
H21B H 0.3944 0.6557 0.2598 0.129 Uiso 1 1 calc R
H21C H 0.5347 0.7019 0.2428 0.129 Uiso 1 1 calc R
C22 C 0.5067(18) 0.408(2) 0.2498(5) 0.097(9) Uani 1 1 d .
H22A H 0.4059 0.4136 0.2620 0.145 Uiso 1 1 calc R
H22B H 0.5555 0.3257 0.2427 0.145 Uiso 1 1 calc R
H22C H 0.5048 0.4554 0.2222 0.145 Uiso 1 1 calc R
I2 I 0.35296(13) 0.87561(8) 0.42241(4) 0.0512(3) Uani 1 1 d .
Rh1A Rh 0.06690(11) 0.46831(8) 0.14170(3) 0.0256(2) Uani 1 1 d .
I1A I -0.22466(10) 0.53458(8) 0.16433(3) 0.0367(2) Uani 1 1 d .
N1A N 0.0102(12) 0.5522(9) 0.0794(3) 0.031(2) Uani 1 1 d .
H1A1 H -0.0802 0.5429 0.0729 0.038 Uiso 1 1 calc R
H1A2 H 0.0017 0.6315 0.0826 0.038 Uiso 1 1 calc R
N2A N 0.0909(11) 0.3153(8) 0.0612(3) 0.027(2) Uani 1 1 d .
N3A N -0.0029(12) 0.2315(9) 0.1172(3) 0.032(2) Uani 1 1 d .
C1A C 0.0482(14) 0.3252(10) 0.1055(4) 0.027(3) Uani 1 1 d .
C2A C 0.067(2) 0.2077(14) 0.0448(5) 0.056(4) Uani 1 1 d .
H2A H 0.0876 0.1769 0.0150 0.067 Uiso 1 1 calc R
C3A C 0.0084(17) 0.1596(12) 0.0811(4) 0.040(3) Uani 1 1 d .
H3A H -0.0200 0.0875 0.0812 0.048 Uiso 1 1 calc R
C4A C 0.1574(13) 0.3908(11) 0.0338(4) 0.029(3) Uani 1 1 d .
C5A C 0.1130(14) 0.5091(11) 0.0421(4) 0.033(3) Uani 1 1 d .
C6A C 0.1852(16) 0.5854(12) 0.0165(4) 0.037(3) Uani 1 1 d .
H6A H 0.1672 0.6660 0.0245 0.044 Uiso 1 1 calc R
C7A C 0.2788(16) 0.5412(14) -0.0189(5) 0.044(4) Uani 1 1 d .
H7A H 0.3138 0.5934 -0.0390 0.053 Uiso 1 1 calc R
C8A C 0.3246(18) 0.4223(19) -0.0267(5) 0.062(5) Uani 1 1 d .
H8A H 0.3985 0.3942 -0.0501 0.074 Uiso 1 1 calc R
C9A C 0.2641(15) 0.3377(13) -0.0004(4) 0.038(3) Uani 1 1 d .
H9A H 0.2934 0.2553 -0.0057 0.046 Uiso 1 1 calc R
C10A C -0.0641(14) 0.2031(10) 0.1610(4) 0.029(3) Uani 1 1 d .
H10A H -0.0598 0.2665 0.1826 0.034 Uiso 1 1 calc R
C11A C -0.2330(16) 0.2054(14) 0.1574(5) 0.050(4) Uani 1 1 d .
H11D H -0.2844 0.2807 0.1447 0.075 Uiso 1 1 calc R
H11E H -0.2777 0.1958 0.1876 0.075 Uiso 1 1 calc R
H11F H -0.2407 0.1411 0.1378 0.075 Uiso 1 1 calc R
C12A C 0.0178(18) 0.0881(13) 0.1802(5) 0.054(4) Uani 1 1 d .
H12D H 0.0194 0.0243 0.1591 0.080 Uiso 1 1 calc R
H12E H -0.0312 0.0737 0.2091 0.080 Uiso 1 1 calc R
H12F H 0.1186 0.0912 0.1849 0.080 Uiso 1 1 calc R
C13A C 0.2548(16) 0.3718(11) 0.1756(4) 0.037(3) Uani 1 1 d .
C14A C 0.2949(16) 0.4603(15) 0.1454(5) 0.046(4) Uani 1 1 d .
C15A C 0.2227(17) 0.5687(13) 0.1628(5) 0.044(4) Uani 1 1 d .
C16A C 0.1284(18) 0.5598(14) 0.1991(6) 0.053(4) Uani 1 1 d .
C17A C 0.1432(16) 0.4318(12) 0.2078(4) 0.037(3) Uani 1 1 d .
C18A C 0.3252(18) 0.2483(15) 0.1724(6) 0.062(5) Uani 1 1 d .
H18D H 0.2696 0.2042 0.1918 0.093 Uiso 1 1 calc R
H18E H 0.4254 0.2341 0.1821 0.093 Uiso 1 1 calc R
H18F H 0.3286 0.2224 0.1410 0.093 Uiso 1 1 calc R
C19A C 0.4180(15) 0.4322(16) 0.1102(5) 0.055(4) Uani 1 1 d .
H19D H 0.3832 0.4645 0.0812 0.082 Uiso 1 1 calc R
H19E H 0.4553 0.3466 0.1076 0.082 Uiso 1 1 calc R
H19F H 0.4969 0.4668 0.1186 0.082 Uiso 1 1 calc R
C20A C 0.233(2) 0.6835(15) 0.1446(7) 0.075(6) Uani 1 1 d .
H20D H 0.3187 0.7041 0.1559 0.113 Uiso 1 1 calc R
H20E H 0.1440 0.7435 0.1541 0.113 Uiso 1 1 calc R
H20F H 0.2436 0.6796 0.1115 0.113 Uiso 1 1 calc R
C21A C 0.031(2) 0.6592(17) 0.2288(7) 0.087(7) Uani 1 1 d .
H21D H 0.0830 0.6707 0.2551 0.131 Uiso 1 1 calc R
H21E H -0.0603 0.6379 0.2390 0.131 Uiso 1 1 calc R
H21F H 0.0073 0.7321 0.2113 0.131 Uiso 1 1 calc R
C22A C 0.0867(19) 0.3741(18) 0.2460(5) 0.068(5) Uani 1 1 d .
H22D H 0.1056 0.2897 0.2397 0.102 Uiso 1 1 calc R
H22E H -0.0192 0.4077 0.2510 0.102 Uiso 1 1 calc R
H22F H 0.1356 0.3857 0.2730 0.102 Uiso 1 1 calc R

loop_
_atom_site_aniso_label
_atom_site_aniso_U_11
_atom_site_aniso_U_22
_atom_site_aniso_U_33
_atom_site_aniso_U_23
_atom_site_aniso_U_13
_atom_site_aniso_U_12
I2A 0.0643(7) 0.0251(5) 0.0384(6) -0.0058(4) 0.0013(4) -0.0125(4)
Rh1 0.0244(5) 0.0262(5) 0.0309(6) -0.0009(4) 0.0029(4) -0.0084(4)
I1 0.0262(5) 0.0375(5) 0.0465(6) -0.0006(4) -0.0021(4) -0.0067(4)
N1 0.038(7) 0.035(6) 0.025(6) -0.011(5) 0.010(5) -0.010(5)
N2 0.052(7) 0.021(6) 0.028(6) 0.005(5) 0.004(5) -0.014(5)
N3 0.018(5) 0.027(6) 0.044(7) -0.009(5) 0.001(5) 0.000(4)
C1 0.032(7) 0.022(6) 0.027(7) 0.001(5) 0.004(5) -0.014(5)
C2 0.036(8) 0.042(9) 0.045(9) -0.006(7) -0.005(6) -0.008(7)
C3 0.060(10) 0.028(8) 0.044(9) 0.009(6) 0.000(7) -0.016(7)
C4 0.036(8) 0.041(8) 0.028(7) 0.002(6) 0.010(6) -0.010(6)
C5 0.059(10) 0.045(9) 0.012(7) -0.005(6) 0.007(6) -0.020(7)
C6 0.022(7) 0.035(8) 0.060(10) 0.004(7) -0.001(6) -0.010(6)
C7 0.026(8) 0.055(10) 0.048(9) -0.016(7) 0.008(6) -0.030(7)
C8 0.044(9) 0.063(11) 0.028(8) 0.001(7) -0.004(6) -0.016(8)
C9 0.047(9) 0.053(10) 0.033(8) -0.013(7) 0.004(7) -0.005(8)
C10 0.049(9) 0.032(8) 0.047(9) -0.009(6) -0.016(7) -0.017(7)
C11 0.033(8) 0.051(10) 0.055(10) -0.002(7) 0.000(7) -0.018(7)
C12 0.062(11) 0.051(10) 0.058(11) -0.008(8) -0.001(8) -0.026(9)
C13 0.048(9) 0.035(8) 0.026(7) 0.002(6) 0.009(6) -0.011(7)
C14 0.014(7) 0.085(12) 0.037(8) -0.013(8) 0.008(6) -0.014(7)
C15 0.058(10) 0.032(8) 0.042(9) -0.003(6) 0.016(7) -0.026(7)
C16 0.054(10) 0.043(9) 0.047(10) 0.021(7) 0.013(8) -0.014(8)
C17 0.062(10) 0.032(8) 0.028(7) 0.000(6) 0.015(6) -0.039(7)
C18 0.037(10) 0.081(14) 0.092(15) 0.007(11) 0.008(9) 0.014(9)
C19 0.038(10) 0.15(2) 0.061(12) 0.000(12) 0.012(8) -0.044(12)
C20 0.085(15) 0.044(11) 0.144(19) -0.033(11) 0.056(13) -0.044(11)
C21 0.074(14) 0.085(15) 0.083(14) 0.050(12) 0.032(11) -0.006(11)
C22 0.039(10) 0.22(3) 0.033(10) -0.046(13) 0.000(8) -0.025(13)
I2 0.0762(8) 0.0284(5) 0.0510(6) 0.0078(4) -0.0159(5) -0.0144(5)
Rh1A 0.0279(5) 0.0229(5) 0.0269(6) -0.0028(4) -0.0013(4) -0.0079(4)
I1A 0.0308(5) 0.0341(5) 0.0431(6) -0.0060(4) 0.0068(4) -0.0065(4)
N1A 0.038(6) 0.020(5) 0.040(7) 0.000(5) -0.010(5) -0.012(5)
N2A 0.036(6) 0.013(5) 0.028(6) -0.009(4) -0.002(4) 0.001(4)
N3A 0.041(7) 0.024(6) 0.027(6) -0.008(5) -0.001(5) -0.004(5)
C1A 0.036(7) 0.010(6) 0.030(7) -0.005(5) -0.006(5) 0.006(5)
C2A 0.085(13) 0.046(10) 0.032(9) 0.000(7) -0.014(8) -0.007(9)
C3A 0.068(10) 0.025(7) 0.034(8) -0.004(6) -0.006(7) -0.026(7)
C4A 0.025(7) 0.035(8) 0.025(7) -0.009(6) 0.007(5) -0.004(6)
C5A 0.035(8) 0.030(7) 0.027(7) 0.006(6) -0.003(6) 0.004(6)
C6A 0.049(9) 0.033(8) 0.034(8) -0.002(6) 0.001(6) -0.021(7)
C7A 0.046(9) 0.044(9) 0.040(9) 0.008(7) 0.004(7) -0.010(7)
C8A 0.046(10) 0.114(17) 0.036(9) 0.005(10) 0.004(7) -0.043(11)
C9A 0.036(8) 0.039(8) 0.032(8) -0.011(6) -0.005(6) 0.007(6)
C10A 0.038(8) 0.020(6) 0.034(8) 0.001(5) -0.009(6) -0.015(6)
C11A 0.045(9) 0.055(10) 0.056(10) -0.009(8) 0.007(7) -0.026(8)
C12A 0.059(11) 0.047(10) 0.057(11) 0.021(8) 0.000(8) -0.020(8)
C13A 0.049(9) 0.025(7) 0.034(8) -0.005(6) -0.009(6) -0.004(6)
C14A 0.035(8) 0.069(11) 0.044(9) 0.011(8) -0.015(7) -0.030(8)
C15A 0.060(10) 0.038(9) 0.053(10) -0.007(7) -0.008(8) -0.043(8)
C16A 0.049(10) 0.044(9) 0.061(11) -0.026(8) -0.019(8) 0.006(8)
C17A 0.059(10) 0.043(8) 0.018(7) -0.002(6) 0.008(6) -0.034(7)
C18A 0.060(11) 0.067(12) 0.062(11) -0.004(9) -0.035(9) -0.015(9)
C19A 0.025(8) 0.095(14) 0.049(10) -0.008(9) -0.002(7) -0.025(8)
C20A 0.095(15) 0.051(11) 0.099(15) 0.013(10) -0.051(12) -0.044(11)
C21A 0.060(12) 0.079(14) 0.107(16) -0.054(12) -0.042(11) 0.026(11)
C22A 0.066(12) 0.111(16) 0.030(9) 0.003(9) -0.016(8) -0.024(11)

loop_
_atom_type_symbol
_atom_type_description
_atom_type_scat_dispersion_real
_atom_type_scat_dispersion_imag
_atom_type_scat_source
C C 0.0033 0.0016 'International Tables Vol C Tables 4.2.6.8 and 6.1.1.4'
H H 0.0000 0.0000 'International Tables Vol C Tables 4.2.6.8 and 6.1.1.4'
N N 0.0061 0.0033 'International Tables Vol C Tables 4.2.6.8 and 6.1.1.4'
Rh Rh -1.1178 0.9187 'International Tables Vol C Tables 4.2.6.8 and 6.1.1.4'
I I -0.4742 1.8119 'International Tables Vol C Tables 4.2.6.8 and 6.1.1.4'
Cl Cl 0.1484 0.1585 'International Tables Vol C Tables 4.2.6.8 and 6.1.1.4'

loop_
_geom_angle_atom_site_label_1
_geom_angle_atom_site_label_2
_geom_angle_atom_site_label_3
_geom_angle
C1 Rh1 N1 80.4(5)
C1 Rh1 C17 119.0(5)
N1 Rh1 C17 159.8(4)
C1 Rh1 C13 94.8(5)
N1 Rh1 C13 141.4(5)
C17 Rh1 C13 39.3(5)
C1 Rh1 C14 105.2(6)
N1 Rh1 C14 106.5(5)
C17 Rh1 C14 65.0(5)
C13 Rh1 C14 37.6(5)
C1 Rh1 C16 155.4(5)
N1 Rh1 C16 122.7(5)
C17 Rh1 C16 37.2(5)
C13 Rh1 C16 62.2(5)
C14 Rh1 C16 62.7(6)
C1 Rh1 C15 143.2(6)
N1 Rh1 C15 98.9(5)
C17 Rh1 C15 62.5(5)
C13 Rh1 C15 62.8(5)
C14 Rh1 C15 39.2(6)
C16 Rh1 C15 35.3(6)
C1 Rh1 I1 94.3(3)
N1 Rh1 I1 85.6(3)
C17 Rh1 I1 97.6(4)
C13 Rh1 I1 133.0(4)
C14 Rh1 I1 158.4(4)
C16 Rh1 I1 95.8(4)
C15 Rh1 I1 122.5(4)
C5 N1 Rh1 115.3(8)
C5 N1 H1A 108.5
Rh1 N1 H1A 108.5
C5 N1 H1B 108.5
Rh1 N1 H1B 108.5
H1A N1 H1B 107.5
C1 N2 C2 111.1(11)
C1 N2 C4 126.7(10)
C2 N2 C4 122.2(11)
C1 N3 C3 111.7(11)
C1 N3 C10 127.0(11)
C3 N3 C10 121.2(12)
N2 C1 N3 105.5(10)
N2 C1 Rh1 122.5(8)
N3 C1 Rh1 131.8(9)
C3 C2 N2 106.0(13)
C3 C2 H2 127.0
N2 C2 H2 127.0
C2 C3 N3 105.5(12)
C2 C3 H3 127.2
N3 C3 H3 127.2
C5 C4 C9 123.6(14)
C5 C4 N2 117.6(12)
C9 C4 N2 118.8(13)
C4 C5 N1 120.7(13)
C4 C5 C6 117.9(14)
N1 C5 C6 121.1(13)
C7 C6 C5 118.8(13)
C7 C6 H6 120.6
C5 C6 H6 120.6
C8 C7 C6 122.6(13)
C8 C7 H7 118.7
C6 C7 H7 118.7
C7 C8 C9 120.0(14)
C7 C8 H8 120.0
C9 C8 H8 120.0
C4 C9 C8 116.7(14)
C4 C9 H9 121.6
C8 C9 H9 121.6
N3 C10 C11 110.3(12)
N3 C10 C12 111.5(12)
C11 C10 C12 107.6(11)
N3 C10 H10 109.1
C11 C10 H10 109.1
C12 C10 H10 109.1
C10 C11 H11A 109.5
C10 C11 H11B 109.5
H11A C11 H11B 109.5
C10 C11 H11C 109.5
H11A C11 H11C 109.5
H11B C11 H11C 109.5
C10 C12 H12A 109.5
C10 C12 H12B 109.5
H12A C12 H12B 109.5
C10 C12 H12C 109.5
H12A C12 H12C 109.5
H12B C12 H12C 109.5
C14 C13 C17 108.7(12)
C14 C13 C18 121.6(15)
C17 C13 C18 129.6(14)
C14 C13 Rh1 71.3(7)
C17 C13 Rh1 69.0(7)
C18 C13 Rh1 128.2(11)
C13 C14 C19 129.6(17)
C13 C14 C15 105.5(12)
C19 C14 C15 124.4(16)
C13 C14 Rh1 71.1(8)
C19 C14 Rh1 127.4(11)
C15 C14 Rh1 72.2(7)
C16 C15 C14 108.0(12)
C16 C15 C20 128.2(16)
C14 C15 C20 123.8(15)
C16 C15 Rh1 72.2(8)
C14 C15 Rh1 68.6(7)
C20 C15 Rh1 124.5(10)
C15 C16 C17 111.5(14)
C15 C16 C21 123.3(16)
C17 C16 C21 125.2(17)
C15 C16 Rh1 72.5(8)
C17 C16 Rh1 68.1(7)
C21 C16 Rh1 126.5(10)
C16 C17 C13 105.9(12)
C16 C17 C22 126.4(17)
C13 C17 C22 126.8(15)
C16 C17 Rh1 74.6(8)
C13 C17 Rh1 71.7(7)
C22 C17 Rh1 127.5(10)
C13 C18 H18A 109.5
C13 C18 H18B 109.5
H18A C18 H18B 109.5
C13 C18 H18C 109.5
H18A C18 H18C 109.5
H18B C18 H18C 109.5
C14 C19 H19A 109.5
C14 C19 H19B 109.5
H19A C19 H19B 109.5
C14 C19 H19C 109.5
H19A C19 H19C 109.5
H19B C19 H19C 109.5
C15 C20 H20A 109.5
C15 C20 H20B 109.5
H20A C20 H20B 109.5
C15 C20 H20C 109.5
H20A C20 H20C 109.5
H20B C20 H20C 109.5
C16 C21 H21A 109.5
C16 C21 H21B 109.5
H21A C21 H21B 109.5
C16 C21 H21C 109.5
H21A C21 H21C 109.5
H21B C21 H21C 109.5
C17 C22 H22A 109.5
C17 C22 H22B 109.5
H22A C22 H22B 109.5
C17 C22 H22C 109.5
H22A C22 H22C 109.5
H22B C22 H22C 109.5
C1A Rh1A N1A 80.7(4)
C1A Rh1A C17A 115.9(5)
N1A Rh1A C17A 162.6(4)
C1A Rh1A C14A 108.6(6)
N1A Rh1A C14A 105.0(5)
C17A Rh1A C14A 66.2(5)
C1A Rh1A C13A 94.4(5)
N1A Rh1A C13A 141.0(5)
C17A Rh1A C13A 38.8(5)
C14A Rh1A C13A 39.9(5)
C1A Rh1A C16A 155.8(5)
N1A Rh1A C16A 122.8(5)
C17A Rh1A C16A 40.2(5)
C14A Rh1A C16A 62.9(6)
C13A Rh1A C16A 64.3(5)
C1A Rh1A C15A 144.5(6)
N1A Rh1A C15A 99.8(5)
C17A Rh1A C15A 63.9(5)
C14A Rh1A C15A 36.6(6)
C13A Rh1A C15A 62.9(5)
C16A Rh1A C15A 35.9(6)
C1A Rh1A I1A 92.7(4)
N1A Rh1A I1A 84.8(3)
C17A Rh1A I1A 98.7(4)
C14A Rh1A I1A 157.7(4)
C13A Rh1A I1A 134.2(4)
C16A Rh1A I1A 94.8(4)
C15A Rh1A I1A 122.8(4)
C5A N1A Rh1A 114.4(8)
C5A N1A H1A1 108.6
Rh1A N1A H1A1 108.6
C5A N1A H1A2 108.6
Rh1A N1A H1A2 108.6
H1A1 N1A H1A2 107.6
C1A N2A C4A 128.5(10)
C1A N2A C2A 108.3(11)
C4A N2A C2A 123.1(11)
C1A N3A C3A 110.3(11)
C1A N3A C10A 128.6(10)
C3A N3A C10A 121.1(11)
N3A C1A N2A 107.6(10)
N3A C1A Rh1A 132.2(9)
N2A C1A Rh1A 120.2(8)
C3A C2A N2A 105.1(12)
C3A C2A H2A 127.4
N2A C2A H2A 127.4
C2A C3A N3A 108.6(12)
C2A C3A H3A 125.7
N3A C3A H3A 125.7
C5A C4A C9A 124.6(13)
C5A C4A N2A 118.1(11)
C9A C4A N2A 117.3(11)
C4A C5A N1A 119.6(11)
C4A C5A C6A 118.6(12)
N1A C5A C6A 121.4(11)
C7A C6A C5A 119.1(13)
C7A C6A H6A 120.4
C5A C6A H6A 120.4
C6A C7A C8A 121.4(14)
C6A C7A H7A 119.3
C8A C7A H7A 119.3
C7A C8A C9A 122.5(15)
C7A C8A H8A 118.8
C9A C8A H8A 118.8
C4A C9A C8A 113.1(13)
C4A C9A H9A 123.5
C8A C9A H9A 123.5
N3A C10A C12A 114.1(11)
N3A C10A C11A 109.2(10)
C12A C10A C11A 110.7(11)
N3A C10A H10A 107.5
C12A C10A H10A 107.5
C11A C10A H10A 107.5
C10A C11A H11D 109.5
C10A C11A H11E 109.5
H11D C11A H11E 109.5
C10A C11A H11F 109.5
H11D C11A H11F 109.5
H11E C11A H11F 109.5
C10A C12A H12D 109.5
C10A C12A H12E 109.5
H12D C12A H12E 109.5
C10A C12A H12F 109.5
H12D C12A H12F 109.5
H12E C12A H12F 109.5
C17A C13A C18A 128.9(14)
C17A C13A C14A 107.7(12)
C18A C13A C14A 123.4(14)
C17A C13A Rh1A 70.0(8)
C18A C13A Rh1A 127.9(10)
C14A C13A Rh1A 69.5(7)
C15A C14A C13A 107.1(13)
C15A C14A C19A 128.0(14)
C13A C14A C19A 123.3(15)
C15A C14A Rh1A 75.2(9)
C13A C14A Rh1A 70.6(8)
C19A C14A Rh1A 130.5(10)
C16A C15A C14A 111.8(13)
C16A C15A C20A 121.5(16)
C14A C15A C20A 126.6(16)
C16A C15A Rh1A 71.4(8)
C14A C15A Rh1A 68.2(7)
C20A C15A Rh1A 125.0(11)
C15A C16A C17A 107.5(12)
C15A C16A C21A 128.4(17)
C17A C16A C21A 124.0(17)
C15A C16A Rh1A 72.6(8)
C17A C16A Rh1A 67.2(7)
C21A C16A Rh1A 128.4(11)
C13A C17A C22A 123.4(14)
C13A C17A C16A 105.4(11)
C22A C17A C16A 129.9(14)
C13A C17A Rh1A 71.2(7)
C22A C17A Rh1A 130.7(10)
C16A C17A Rh1A 72.6(8)
C13A C18A H18D 109.5
C13A C18A H18E 109.5
H18D C18A H18E 109.5
C13A C18A H18F 109.5
H18D C18A H18F 109.5
H18E C18A H18F 109.5
C14A C19A H19D 109.5
C14A C19A H19E 109.5
H19D C19A H19E 109.5
C14A C19A H19F 109.5
H19D C19A H19F 109.5
H19E C19A H19F 109.5
C15A C20A H20D 109.5
C15A C20A H20E 109.5
H20D C20A H20E 109.5
C15A C20A H20F 109.5
H20D C20A H20F 109.5
H20E C20A H20F 109.5
C16A C21A H21D 109.5
C16A C21A H21E 109.5
H21D C21A H21E 109.5
C16A C21A H21F 109.5
H21D C21A H21F 109.5
H21E C21A H21F 109.5
C17A C22A H22D 109.5
C17A C22A H22E 109.5
H22D C22A H22E 109.5
C17A C22A H22F 109.5
H22D C22A H22F 109.5
H22E C22A H22F 109.5

loop_
_geom_bond_atom_site_label_1
_geom_bond_atom_site_label_2
_geom_bond_distance
Rh1 C1 2.041(12)
Rh1 N1 2.121(9)
Rh1 C17 2.143(12)
Rh1 C13 2.179(13)
Rh1 C14 2.182(12)
Rh1 C16 2.226(13)
Rh1 C15 2.231(13)
Rh1 I1 2.6985(16)
N1 C5 1.379(17)
N1 H1A 0.9200
N1 H1B 0.9200
N2 C1 1.347(15)
N2 C2 1.398(17)
N2 C4 1.435(17)
N3 C1 1.350(14)
N3 C3 1.390(17)
N3 C10 1.449(16)
C2 C3 1.388(19)
C2 H2 0.9500
C3 H3 0.9500
C4 C5 1.370(19)
C4 C9 1.378(19)
C5 C6 1.438(18)
C6 C7 1.367(19)
C6 H6 0.9500
C7 C8 1.35(2)
C7 H7 0.9500
C8 C9 1.45(2)
C8 H8 0.9500
C9 H9 0.9500
C10 C11 1.516(19)
C10 C12 1.55(2)
C10 H10 1.0000
C11 H11A 0.9800
C11 H11B 0.9800
C11 H11C 0.9800
C12 H12A 0.9800
C12 H12B 0.9800
C12 H12C 0.9800
C13 C14 1.404(19)
C13 C17 1.45(2)
C13 C18 1.49(2)
C14 C19 1.44(2)
C14 C15 1.48(2)
C15 C16 1.35(2)
C15 C20 1.57(2)
C16 C17 1.397(19)
C16 C21 1.56(2)
C17 C22 1.47(2)
C18 H18A 0.9800
C18 H18B 0.9800
C18 H18C 0.9800
C19 H19A 0.9800
C19 H19B 0.9800
C19 H19C 0.9800
C20 H20A 0.9800
C20 H20B 0.9800
C20 H20C 0.9800
C21 H21A 0.9800
C21 H21B 0.9800
C21 H21C 0.9800
C22 H22A 0.9800
C22 H22B 0.9800
C22 H22C 0.9800
Rh1A C1A 2.060(11)
Rh1A N1A 2.118(10)
Rh1A C17A 2.136(13)
Rh1A C14A 2.139(13)
Rh1A C13A 2.153(14)
Rh1A C16A 2.212(14)
Rh1A C15A 2.227(12)
Rh1A I1A 2.7034(16)
N1A C5A 1.431(16)
N1A H1A1 0.9200
N1A H1A2 0.9200
N2A C1A 1.346(15)
N2A C4A 1.423(16)
N2A C2A 1.435(18)
N3A C1A 1.340(15)
N3A C3A 1.357(15)
N3A C10A 1.456(16)
C2A C3A 1.36(2)
C2A H2A 0.9500
C3A H3A 0.9500
C4A C5A 1.369(17)
C4A C9A 1.413(16)
C5A C6A 1.434(18)
C6A C7A 1.348(19)
C6A H6A 0.9500
C7A C8A 1.37(2)
C7A H7A 0.9500
C8A C9A 1.46(2)
C8A H8A 0.9500
C9A H9A 0.9500
C10A C12A 1.502(18)
C10A C11A 1.597(18)
C10A H10A 1.0000
C11A H11D 0.9800
C11A H11E 0.9800
C11A H11F 0.9800
C12A H12D 0.9800
C12A H12E 0.9800
C12A H12F 0.9800
C13A C17A 1.425(18)
C13A C18A 1.44(2)
C13A C14A 1.466(19)
C14A C15A 1.37(2)
C14A C19A 1.48(2)
C15A C16A 1.37(2)
C15A C20A 1.47(2)
C16A C17A 1.50(2)
C16A C21A 1.54(2)
C17A C22A 1.45(2)
C18A H18D 0.9800
C18A H18E 0.9800
C18A H18F 0.9800
C19A H19D 0.9800
C19A H19E 0.9800
C19A H19F 0.9800
C20A H20D 0.9800
C20A H20E 0.9800
C20A H20F 0.9800
C21A H21D 0.9800
C21A H21E 0.9800
C21A H21F 0.9800
C22A H22D 0.9800
C22A H22E 0.9800
C22A H22F 0.9800

loop_
_geom_hbond_atom_site_label_D
_geom_hbond_atom_site_label_H
_geom_hbond_atom_site_label_A
_geom_hbond_distance_DH
_geom_hbond_distance_HA
_geom_hbond_distance_DA
_geom_hbond_angle_DHA
_geom_hbond_site_symmetry_A
N1A H1A2 I2A 0.92 2.68 3.570(10) 163.1 1_455
N1 H1A I2 0.92 2.73 3.598(11) 157.5 .

loop_
_geom_torsion_atom_site_label_1
_geom_torsion_atom_site_label_2
_geom_torsion_atom_site_label_3
_geom_torsion_atom_site_label_4
_geom_torsion
C1 Rh1 N1 C5 60.5(10)
C17 Rh1 N1 C5 -104.4(16)
C13 Rh1 N1 C5 -25.2(13)
C14 Rh1 N1 C5 -42.6(11)
C16 Rh1 N1 C5 -110.4(10)
C15 Rh1 N1 C5 -82.2(10)
I1 Rh1 N1 C5 155.6(9)
C2 N2 C1 N3 2.5(14)
C4 N2 C1 N3 179.8(11)
C2 N2 C1 Rh1 177.9(9)
C4 N2 C1 Rh1 -4.8(18)
C3 N3 C1 N2 -1.1(14)
C10 N3 C1 N2 178.5(11)
C3 N3 C1 Rh1 -175.9(10)
C10 N3 C1 Rh1 3.8(19)
N1 Rh1 C1 N2 -33.3(10)
C17 Rh1 C1 N2 140.8(10)
C13 Rh1 C1 N2 108.1(11)
C14 Rh1 C1 N2 71.3(11)
C16 Rh1 C1 N2 128.0(14)
C15 Rh1 C1 N2 58.8(14)
I1 Rh1 C1 N2 -118.1(10)
N1 Rh1 C1 N3 140.7(12)
C17 Rh1 C1 N3 -45.2(13)
C13 Rh1 C1 N3 -77.9(12)
C14 Rh1 C1 N3 -114.7(12)
C16 Rh1 C1 N3 -58(2)
C15 Rh1 C1 N3 -127.2(12)
I1 Rh1 C1 N3 56.0(11)
C1 N2 C2 C3 -3.0(15)
C4 N2 C2 C3 179.6(12)
N2 C2 C3 N3 2.1(15)
C1 N3 C3 C2 -0.7(15)
C10 N3 C3 C2 179.6(12)
C1 N2 C4 C5 34.9(18)
C2 N2 C4 C5 -148.1(12)
C1 N2 C4 C9 -144.6(13)
C2 N2 C4 C9 32.4(18)
C9 C4 C5 N1 178.1(12)
N2 C4 C5 N1 -1.4(18)
C9 C4 C5 C6 5(2)
N2 C4 C5 C6 -174.6(11)
Rh1 N1 C5 C4 -52.8(15)
Rh1 N1 C5 C6 120.2(11)
C4 C5 C6 C7 -6.4(19)
N1 C5 C6 C7 -179.6(12)
C5 C6 C7 C8 4(2)
C6 C7 C8 C9 0(2)
C5 C4 C9 C8 -1(2)
N2 C4 C9 C8 178.8(11)
C7 C8 C9 C4 -2(2)
C1 N3 C10 C11 -121.3(14)
C3 N3 C10 C11 58.3(16)
C1 N3 C10 C12 119.1(14)
C3 N3 C10 C12 -61.2(16)
C1 Rh1 C13 C14 -108.8(9)
N1 Rh1 C13 C14 -28.1(12)
C17 Rh1 C13 C14 119.5(12)
C16 Rh1 C13 C14 80.5(10)
C15 Rh1 C13 C14 40.5(9)
I1 Rh1 C13 C14 150.8(8)
C1 Rh1 C13 C17 131.7(7)
N1 Rh1 C13 C17 -147.6(7)
C14 Rh1 C13 C17 -119.5(12)
C16 Rh1 C13 C17 -39.1(8)
C15 Rh1 C13 C17 -79.0(8)
I1 Rh1 C13 C17 31.2(9)
C1 Rh1 C13 C18 7.2(15)
N1 Rh1 C13 C18 87.9(16)
C17 Rh1 C13 C18 -124.5(18)
C14 Rh1 C13 C18 115.9(18)
C16 Rh1 C13 C18 -163.6(17)
C15 Rh1 C13 C18 156.5(16)
I1 Rh1 C13 C18 -93.3(15)
C17 C13 C14 C19 -177.5(14)
C18 C13 C14 C19 -1(2)
Rh1 C13 C14 C19 123.4(16)
C17 C13 C14 C15 -5.4(14)
C18 C13 C14 C15 171.6(13)
Rh1 C13 C14 C15 -64.5(9)
C17 C13 C14 Rh1 59.1(9)
C18 C13 C14 Rh1 -123.9(14)
C1 Rh1 C14 C13 77.9(9)
N1 Rh1 C14 C13 162.2(8)
C17 Rh1 C14 C13 -37.5(8)
C16 Rh1 C14 C13 -79.1(9)
C15 Rh1 C14 C13 -114.0(12)
I1 Rh1 C14 C13 -75.9(15)
C1 Rh1 C14 C19 -48.1(18)
N1 Rh1 C14 C19 36.2(18)
C17 Rh1 C14 C19 -163.4(19)
C13 Rh1 C14 C19 -126(2)
C16 Rh1 C14 C19 155.0(19)
C15 Rh1 C14 C19 120(2)
I1 Rh1 C14 C19 158.1(13)
C1 Rh1 C14 C15 -168.2(8)
N1 Rh1 C14 C15 -83.9(8)
C17 Rh1 C14 C15 76.5(8)
C13 Rh1 C14 C15 114.0(12)
C16 Rh1 C14 C15 34.9(8)
I1 Rh1 C14 C15 38.1(16)
C13 C14 C15 C16 2.0(16)
C19 C14 C15 C16 174.6(14)
Rh1 C14 C15 C16 -61.8(11)
C13 C14 C15 C20 -178.2(13)
C19 C14 C15 C20 -6(2)
Rh1 C14 C15 C20 118.0(13)
C13 C14 C15 Rh1 63.8(9)
C19 C14 C15 Rh1 -123.6(14)
C1 Rh1 C15 C16 137.6(10)
N1 Rh1 C15 C16 -136.5(9)
C17 Rh1 C15 C16 35.0(9)
C13 Rh1 C15 C16 79.5(10)
C14 Rh1 C15 C16 118.3(12)
I1 Rh1 C15 C16 -46.1(10)
C1 Rh1 C15 C14 19.3(12)
N1 Rh1 C15 C14 105.2(8)
C17 Rh1 C15 C14 -83.3(9)
C13 Rh1 C15 C14 -38.8(8)
C16 Rh1 C15 C14 -118.3(12)
I1 Rh1 C15 C14 -164.4(6)
C1 Rh1 C15 C20 -97.8(16)
N1 Rh1 C15 C20 -11.9(16)
C17 Rh1 C15 C20 159.6(17)
C13 Rh1 C15 C20 -155.9(17)
C14 Rh1 C15 C20 -117.1(18)
C16 Rh1 C15 C20 125(2)
I1 Rh1 C15 C20 78.5(16)
C14 C15 C16 C17 2.4(17)
C20 C15 C16 C17 -177.4(13)
Rh1 C15 C16 C17 -57.1(10)
C14 C15 C16 C21 -177.8(12)
C20 C15 C16 C21 2(2)
Rh1 C15 C16 C21 122.7(14)
C14 C15 C16 Rh1 59.5(9)
C20 C15 C16 Rh1 -120.3(15)
C1 Rh1 C16 C15 -104.0(15)
N1 Rh1 C16 C15 53.9(11)
C17 Rh1 C16 C15 -122.7(14)
C13 Rh1 C16 C15 -81.4(10)
C14 Rh1 C16 C15 -38.8(9)
I1 Rh1 C16 C15 142.4(9)
C1 Rh1 C16 C17 18.7(19)
N1 Rh1 C16 C17 176.6(8)
C13 Rh1 C16 C17 41.3(9)
C14 Rh1 C16 C17 83.9(10)
C15 Rh1 C16 C17 122.7(14)
I1 Rh1 C16 C17 -95.0(9)
C1 Rh1 C16 C21 137.1(16)
N1 Rh1 C16 C21 -64.9(17)
C17 Rh1 C16 C21 118(2)
C13 Rh1 C16 C21 159.7(18)
C14 Rh1 C16 C21 -157.7(18)
C15 Rh1 C16 C21 -119(2)
I1 Rh1 C16 C21 23.5(16)
C15 C16 C17 C13 -5.7(16)
C21 C16 C17 C13 174.5(13)
Rh1 C16 C17 C13 -65.3(8)
C15 C16 C17 C22 -174.8(14)
C21 C16 C17 C22 5(2)
Rh1 C16 C17 C22 125.6(15)
C15 C16 C17 Rh1 59.6(11)
C21 C16 C17 Rh1 -120.1(14)
C14 C13 C17 C16 6.9(15)
C18 C13 C17 C16 -169.8(15)
Rh1 C13 C17 C16 67.4(9)
C14 C13 C17 C22 175.9(14)
C18 C13 C17 C22 -1(2)
Rh1 C13 C17 C22 -123.6(14)
C14 C13 C17 Rh1 -60.5(9)
C18 C13 C17 Rh1 122.8(16)
C1 Rh1 C17 C16 -171.2(9)
N1 Rh1 C17 C16 -8(2)
C13 Rh1 C17 C16 -112.9(12)
C14 Rh1 C17 C16 -77.1(10)
C15 Rh1 C17 C16 -33.2(9)
I1 Rh1 C17 C16 89.6(9)
C1 Rh1 C17 C13 -58.3(9)
N1 Rh1 C17 C13 104.7(15)
C14 Rh1 C17 C13 35.8(8)
C16 Rh1 C17 C13 112.9(12)
C15 Rh1 C17 C13 79.7(9)
I1 Rh1 C17 C13 -157.5(7)
C1 Rh1 C17 C22 64.4(18)
N1 Rh1 C17 C22 -132.6(17)
C13 Rh1 C17 C22 122.7(18)
C14 Rh1 C17 C22 158.5(18)
C16 Rh1 C17 C22 -124(2)
C15 Rh1 C17 C22 -157.6(18)
I1 Rh1 C17 C22 -34.8(16)
C1A Rh1A N1A C5A -61.4(9)
C17A Rh1A N1A C5A 102.5(17)
C14A Rh1A N1A C5A 45.5(10)
C13A Rh1A N1A C5A 24.1(12)
C16A Rh1A N1A C5A 112.6(9)
C15A Rh1A N1A C5A 82.6(9)
I1A Rh1A N1A C5A -155.0(8)
C3A N3A C1A N2A 1.0(14)
C10A N3A C1A N2A -178.8(11)
C3A N3A C1A Rh1A -179.6(10)
C10A N3A C1A Rh1A 1(2)
C4A N2A C1A N3A -177.5(11)
C2A N2A C1A N3A -1.0(14)
C4A N2A C1A Rh1A 3.1(17)
C2A N2A C1A Rh1A 179.5(9)
N1A Rh1A C1A N3A -143.2(12)
C17A Rh1A C1A N3A 42.1(13)
C14A Rh1A C1A N3A 114.0(12)
C13A Rh1A C1A N3A 75.8(12)
C16A Rh1A C1A N3A 49(2)
C15A Rh1A C1A N3A 122.8(13)
I1A Rh1A C1A N3A -58.9(12)
N1A Rh1A C1A N2A 36.2(9)
C17A Rh1A C1A N2A -138.6(9)
C14A Rh1A C1A N2A -66.6(10)
C13A Rh1A C1A N2A -104.9(10)
C16A Rh1A C1A N2A -131.6(14)
C15A Rh1A C1A N2A -57.8(13)
I1A Rh1A C1A N2A 120.4(9)
C1A N2A C2A C3A 0.7(16)
C4A N2A C2A C3A 177.4(12)
N2A C2A C3A N3A -0.1(17)
C1A N3A C3A C2A -0.6(17)
C10A N3A C3A C2A 179.3(12)
C1A N2A C4A C5A -36.3(19)
C2A N2A C4A C5A 147.7(13)
C1A N2A C4A C9A 144.2(12)
C2A N2A C4A C9A -31.8(18)
C9A C4A C5A N1A -176.3(12)
N2A C4A C5A N1A 4.2(18)
C9A C4A C5A C6A -4(2)
N2A C4A C5A C6A 176.4(11)
Rh1A N1A C5A C4A 50.8(14)
Rh1A N1A C5A C6A -121.1(11)
C4A C5A C6A C7A 9(2)
N1A C5A C6A C7A -178.6(12)
C5A C6A C7A C8A -11(2)
C6A C7A C8A C9A 7(2)
C5A C4A C9A C8A 0.1(19)
N2A C4A C9A C8A 179.6(12)
C7A C8A C9A C4A -1(2)
C1A N3A C10A C12A -120.6(14)
C3A N3A C10A C12A 59.6(16)
C1A N3A C10A C11A 114.9(14)
C3A N3A C10A C11A -64.9(15)
C1A Rh1A C13A C17A -127.2(8)
N1A Rh1A C13A C17A 152.2(7)
C14A Rh1A C13A C17A 118.8(11)
C16A Rh1A C13A C17A 41.0(8)
C15A Rh1A C13A C17A 81.3(8)
I1A Rh1A C13A C17A -29.2(9)
C1A Rh1A C13A C18A -2.9(15)
N1A Rh1A C13A C18A -83.6(16)
C17A Rh1A C13A C18A 124.2(18)
C14A Rh1A C13A C18A -116.9(18)
C16A Rh1A C13A C18A 165.3(17)
C15A Rh1A C13A C18A -154.5(17)
I1A Rh1A C13A C18A 95.0(14)
C1A Rh1A C13A C14A 114.0(9)
N1A Rh1A C13A C14A 33.3(11)
C17A Rh1A C13A C14A -118.8(11)
C16A Rh1A C13A C14A -77.8(10)
C15A Rh1A C13A C14A -37.5(9)
I1A Rh1A C13A C14A -148.0(7)
C17A C13A C14A C15A 7.1(15)
C18A C13A C14A C15A -170.5(13)
Rh1A C13A C14A C15A 66.9(10)
C17A C13A C14A C19A 173.9(12)
C18A C13A C14A C19A -4(2)
Rh1A C13A C14A C19A -126.4(13)
C17A C13A C14A Rh1A -59.8(10)
C18A C13A C14A Rh1A 122.6(13)
C1A Rh1A C14A C15A 171.4(9)
N1A Rh1A C14A C15A 86.3(9)
C17A Rh1A C14A C15A -77.8(9)
C13A Rh1A C14A C15A -114.6(12)
C16A Rh1A C14A C15A -33.2(9)
I1A Rh1A C14A C15A -27.5(16)
C1A Rh1A C14A C13A -73.9(9)
N1A Rh1A C14A C13A -159.0(7)
C17A Rh1A C14A C13A 36.9(8)
C16A Rh1A C14A C13A 81.4(9)
C15A Rh1A C14A C13A 114.6(12)
I1A Rh1A C14A C13A 87.1(13)
C1A Rh1A C14A C19A 43.7(16)
N1A Rh1A C14A C19A -41.4(16)
C17A Rh1A C14A C19A 154.5(17)
C13A Rh1A C14A C19A 117.6(19)
C16A Rh1A C14A C19A -161.0(18)
C15A Rh1A C14A C19A -128(2)
I1A Rh1A C14A C19A -155.3(11)
C13A C14A C15A C16A -5.7(17)
C19A C14A C15A C16A -171.7(13)
Rh1A C14A C15A C16A 58.0(11)
C13A C14A C15A C20A 178.0(14)
C19A C14A C15A C20A 12(3)
Rh1A C14A C15A C20A -118.2(16)
C13A C14A C15A Rh1A -63.8(9)
C19A C14A C15A Rh1A 130.3(15)
C1A Rh1A C15A C16A -137.9(10)
N1A Rh1A C15A C16A 134.2(9)
C17A Rh1A C15A C16A -39.3(9)
C14A Rh1A C15A C16A -123.8(14)
C13A Rh1A C15A C16A -82.9(10)
I1A Rh1A C15A C16A 44.1(11)
C1A Rh1A C15A C14A -14.1(14)
N1A Rh1A C15A C14A -101.9(9)
C17A Rh1A C15A C14A 84.6(10)
C13A Rh1A C15A C14A 41.0(9)
C16A Rh1A C15A C14A 123.8(14)
I1A Rh1A C15A C14A 167.9(7)
C1A Rh1A C15A C20A 106.1(17)
N1A Rh1A C15A C20A 18.3(16)
C17A Rh1A C15A C20A -155.2(18)
C14A Rh1A C15A C20A 120.2(19)
C13A Rh1A C15A C20A 161.2(17)
C16A Rh1A C15A C20A -116(2)
I1A Rh1A C15A C20A -71.9(16)
C14A C15A C16A C17A 2.2(17)
C20A C15A C16A C17A 178.7(13)
Rh1A C15A C16A C17A 58.4(10)
C14A C15A C16A C21A 178.1(14)
C20A C15A C16A C21A -5(2)
Rh1A C15A C16A C21A -125.7(16)
C14A C15A C16A Rh1A -56.2(11)
C20A C15A C16A Rh1A 120.3(15)
C1A Rh1A C16A C15A 108.4(16)
N1A Rh1A C16A C15A -57.1(11)
C17A Rh1A C16A C15A 118.2(13)
C14A Rh1A C16A C15A 33.8(9)
C13A Rh1A C16A C15A 78.6(10)
I1A Rh1A C16A C15A -144.0(9)
C1A Rh1A C16A C17A -9.8(19)
N1A Rh1A C16A C17A -175.3(7)
C14A Rh1A C16A C17A -84.4(9)
C13A Rh1A C16A C17A -39.6(8)
C15A Rh1A C16A C17A -118.2(13)
I1A Rh1A C16A C17A 97.7(8)
C1A Rh1A C16A C21A -126.0(17)
N1A Rh1A C16A C21A 68(2)
C17A Rh1A C16A C21A -116(2)
C14A Rh1A C16A C21A 159(2)
C13A Rh1A C16A C21A -156(2)
C15A Rh1A C16A C21A 126(2)
I1A Rh1A C16A C21A -18.4(18)
C18A C13A C17A C22A 4(2)
C14A C13A C17A C22A -173.5(13)
Rh1A C13A C17A C22A 127.0(14)
C18A C13A C17A C16A 171.8(14)
C14A C13A C17A C16A -5.7(15)
Rh1A C13A C17A C16A -65.2(9)
C18A C13A C17A Rh1A -123.1(15)
C14A C13A C17A Rh1A 59.5(9)
C15A C16A C17A C13A 2.4(16)
C21A C16A C17A C13A -173.8(13)
Rh1A C16A C17A C13A 64.2(9)
C15A C16A C17A C22A 169.1(15)
C21A C16A C17A C22A -7(2)
Rh1A C16A C17A C22A -129.0(17)
C15A C16A C17A Rh1A -61.8(11)
C21A C16A C17A Rh1A 122.0(14)
C1A Rh1A C17A C13A 62.0(9)
N1A Rh1A C17A C13A -100.3(17)
C14A Rh1A C17A C13A -37.9(8)
C16A Rh1A C17A C13A -113.5(11)
C15A Rh1A C17A C13A -78.4(9)
I1A Rh1A C17A C13A 159.3(7)
C1A Rh1A C17A C22A -56.3(17)
N1A Rh1A C17A C22A 141.3(16)
C14A Rh1A C17A C22A -156.3(17)
C13A Rh1A C17A C22A -118.4(18)
C16A Rh1A C17A C22A 128(2)
C15A Rh1A C17A C22A 163.3(17)
I1A Rh1A C17A C22A 40.9(16)
C1A Rh1A C17A C16A 175.6(8)
N1A Rh1A C17A C16A 13(2)
C14A Rh1A C17A C16A 75.6(9)
C13A Rh1A C17A C16A 113.5(11)
C15A Rh1A C17A C16A 35.1(8)
I1A Rh1A C17A C16A -87.2(8)
